data_2230383
loop_
_publ_author_name
'Zhang, Heng-Qiang'
'Zheng, Xiu-Jun'
'Zhao, Chun-Xiang'
'Ng, Seik Weng'

_publ_section_title
;
 Poly[[aqua(\m~5~-1<i>H</i>-benzimidazole-5,6-dicarboxylato)(\m~4~-1<i>H</i>-benzimidazole-5,6-dicarboxylato)dibarium]
 4.5-hydrate]
;
_journal_coeditor_code JH2280
_journal_issue 6
_journal_name_full 'Acta Crystallographica Section E'
_journal_page_first m671
_journal_page_last m672
_journal_paper_doi 10.1107/S160053681101590X
_journal_volume 67
_journal_year 2011
_chemical_formula_iupac '[Ba2 (C9 H4 N2 O4)2 (H2 O)], 4.5H2 O'
_chemical_formula_moiety 'C18 H10 Ba2 N4 O9, 4.5(H2 O)'
_chemical_formula_sum 'C18 H19 Ba2 N4 O13.5'
_chemical_formula_weight 782.05
_chemical_name_systematic
;
Poly[[aqua(\m~5~-1<i>H</i>-benzimidazole-5,6-dicarboxylato)(\m~4~-1<i>H</i>-
benzimidazole-5,6-dicarboxylato)dibarium] 4.5-hydrate]
;
_space_group_IT_number 2
_symmetry_cell_setting triclinic
_symmetry_space_group_name_Hall '-P 1'
_symmetry_space_group_name_H-M 'P -1'
_atom_sites_solution_hydrogens geom
_atom_sites_solution_primary direct
_atom_sites_solution_secondary difmap
_audit_creation_method SHELXL-97
_cell_angle_alpha 103.1860(10)
_cell_angle_beta 92.068(2)
_cell_angle_gamma 93.032(2)
_cell_formula_units_Z 2
_cell_length_a 6.9331(4)
_cell_length_b 9.5950(4)
_cell_length_c 18.0179(7)
_cell_measurement_reflns_used 10107
_cell_measurement_temperature 293(2)
_cell_measurement_theta_max 27.45
_cell_measurement_theta_min 3.11
_cell_volume 1163.94(9)
_computing_cell_refinement 'RAPID-AUTO (Rigaku Corporation, 1998)'
_computing_data_collection 'RAPID-AUTO (Rigaku Corporation, 1998)'
_computing_data_reduction 'CrystalStructure (Rigaku/MSC, 2002)'
_computing_molecular_graphics 'X-SEED (Barbour, 2001)'
_computing_publication_material 'publCIF (Westrip, 2010)'
_computing_structure_refinement 'SHELXL97 (Sheldrick, 2008)'
_computing_structure_solution 'SHELXS97 (Sheldrick, 2008)'
_diffrn_ambient_temperature 293(2)
_diffrn_detector_area_resol_mean 10.000
_diffrn_measured_fraction_theta_full 0.992
_diffrn_measured_fraction_theta_max 0.992
_diffrn_measurement_device_type 'Rigaku R-AXIS RAPID'
_diffrn_measurement_method \w
_diffrn_radiation_monochromator graphite
_diffrn_radiation_source 'fine-focus sealed tube'
_diffrn_radiation_type MoK\a
_diffrn_radiation_wavelength 0.71073
_diffrn_reflns_av_R_equivalents 0.0248
_diffrn_reflns_av_sigmaI/netI 0.0306
_diffrn_reflns_limit_h_max 8
_diffrn_reflns_limit_h_min -8
_diffrn_reflns_limit_k_max 12
_diffrn_reflns_limit_k_min -11
_diffrn_reflns_limit_l_max 23
_diffrn_reflns_limit_l_min -23
_diffrn_reflns_number 11398
_diffrn_reflns_theta_full 27.45
_diffrn_reflns_theta_max 27.45
_diffrn_reflns_theta_min 3.11
_diffrn_standards_decay_% 0
_diffrn_standards_interval_count 0
_diffrn_standards_interval_time 0
_diffrn_standards_number 0
_exptl_absorpt_coefficient_mu 3.443
_exptl_absorpt_correction_T_max 0.5317
_exptl_absorpt_correction_T_min 0.3962
_exptl_absorpt_correction_type multi-scan
_exptl_absorpt_process_details '(ABSCOR; Higashi, 1995)'
_exptl_crystal_colour Colorless
_exptl_crystal_density_diffrn 2.231
_exptl_crystal_density_method 'not measured'
_exptl_crystal_description Prism
_exptl_crystal_F_000 750
_exptl_crystal_size_max 0.33
_exptl_crystal_size_mid 0.24
_exptl_crystal_size_min 0.21
_refine_diff_density_max 1.538
_refine_diff_density_min -0.678
_refine_ls_extinction_method none
_refine_ls_goodness_of_fit_ref 1.066
_refine_ls_hydrogen_treatment constr
_refine_ls_matrix_type full
_refine_ls_number_parameters 343
_refine_ls_number_reflns 5246
_refine_ls_number_restraints 30
_refine_ls_restrained_S_all 1.099
_refine_ls_R_factor_all 0.0308
_refine_ls_R_factor_gt 0.0278
_refine_ls_shift/su_max 0.001
_refine_ls_shift/su_mean 0.001
_refine_ls_structure_factor_coef Fsqd
_refine_ls_weighting_details 'calc w=1/[\s^2^(Fo^2^)+(0.0388P)^2^+1.7294P] where P=(Fo^2^+2Fc^2^)/3'
_refine_ls_weighting_scheme calc
_refine_ls_wR_factor_gt 0.0717
_refine_ls_wR_factor_ref 0.0737
_reflns_number_gt 4749
_reflns_number_total 5246
_reflns_threshold_expression I>2\s(I)
_cod_data_source_file jh2280.cif
_cod_data_source_block I
_cod_original_formula_sum 'C18 H19 Ba2 N4 O13.50'
_cod_database_code 2230383
_cod_database_fobs_code 2230383

loop_
_symmetry_equiv_pos_as_xyz
'x, y, z'
'-x, -y, -z'

loop_
_atom_site_type_symbol
_atom_site_label
_atom_site_fract_x
_atom_site_fract_y
_atom_site_fract_z
_atom_site_U_iso_or_equiv
_atom_site_adp_type
_atom_site_calc_flag
_atom_site_refinement_flags
_atom_site_occupancy
_atom_site_symmetry_multiplicity
_atom_site_disorder_assembly
_atom_site_disorder_group
Ba Ba1 0.26276(3) 0.610140(19) 0.450910(11) 0.02043(7) Uani d . 1 1 . .
Ba Ba2 0.26062(3) 0.078630(18) 0.581428(11) 0.01842(7) Uani d . 1 1 . .
O O1 0.1686(4) 0.8140(3) 0.60189(15) 0.0296(5) Uani d . 1 1 . .
O O2 0.0501(4) 0.5894(3) 0.57721(14) 0.0267(5) Uani d . 1 1 . .
O O3 0.3591(4) 0.3818(3) 0.61724(16) 0.0335(6) Uani d . 1 1 . .
O O4 0.0593(4) 0.3350(3) 0.64668(16) 0.0325(6) Uani d . 1 1 . .
O O5 0.4310(4) 0.3577(2) 0.43836(15) 0.0282(5) Uani d . 1 1 . .
O O6 0.4612(3) 0.1417(2) 0.46119(14) 0.0228(5) Uani d . 1 1 . .
O O7 0.1291(3) -0.0557(3) 0.43544(14) 0.0259(5) Uani d . 1 1 . .
O O8 0.3566(3) -0.1786(3) 0.37175(15) 0.0262(5) Uani d . 1 1 . .
O O1w 0.3097(12) 1.1921(6) 0.8946(3) 0.128(2) Uani d U 1 1 . .
H H11 0.2025 1.2235 0.9081 0.192 Uiso d R 1 1 . .
H H12 0.3998 1.2440 0.9213 0.192 Uiso d R 1 1 . .
O O2w 0.5133(16) 0.5633(9) 1.0382(5) 0.083(3) Uani d PU 0.50 1 . .
H H21 0.4591 0.5883 1.0013 0.124 Uiso d PR 0.50 1 . .
H H22 0.5884 0.4986 1.0218 0.124 Uiso d PR 0.50 1 . .
O O3w 0.2112(15) 0.4994(10) 0.1075(5) 0.177(4) Uani d U 1 1 . .
H H31 0.1689 0.4135 0.0922 0.266 Uiso d R 1 1 . .
H H32 0.2282 0.5210 0.1552 0.266 Uiso d R 1 1 . .
O O4w -0.0138(16) -0.3037(13) 0.0517(7) 0.225(5) Uani d U 1 1 . .
H H41 0.0288 -0.3661 0.0729 0.337 Uiso d R 1 1 . .
H H42 -0.0152 -0.3286 0.0039 0.337 Uiso d R 1 1 . .
O O5w 0.3529(5) 0.1624(4) 0.74063(18) 0.0466(8) Uani d . 1 1 . .
H H51 0.2820 0.1137 0.7634 0.070 Uiso d R 1 1 . .
H H52 0.4694 0.1486 0.7492 0.070 Uiso d R 1 1 . .
O O6w 0.2361(6) -0.4351(4) 0.2606(3) 0.0666(11) Uani d U 1 1 . .
H H61 0.1264 -0.4298 0.2790 0.100 Uiso d R 1 1 . .
H H62 0.3069 -0.3650 0.2855 0.100 Uiso d R 1 1 . .
N N1 0.3285(6) 0.9029(4) 0.8973(2) 0.0397(8) Uani d . 1 1 . .
H H1 0.3280 0.9966 0.9036 0.048 Uiso calc R 1 1 . .
N N2 0.3607(6) 0.6883(4) 0.9229(2) 0.0424(9) Uani d . 1 1 . .
N N3 0.2152(6) 0.2189(5) 0.1479(2) 0.0434(9) Uani d . 1 1 . .
N N4 0.1238(6) -0.0140(5) 0.1170(2) 0.0473(10) Uani d . 1 1 . .
H H4 0.0825 -0.0992 0.0897 0.057 Uiso calc R 1 1 . .
C C1 0.1336(4) 0.6990(3) 0.62169(19) 0.0198(6) Uani d . 1 1 . .
C C2 0.1978(5) 0.6878(3) 0.70029(19) 0.0199(6) Uani d . 1 1 . .
C C3 0.2313(5) 0.8127(4) 0.7571(2) 0.0250(7) Uani d . 1 1 . .
H H3A 0.2173 0.9023 0.7467 0.030 Uiso calc R 1 1 . .
C C4 0.2863(6) 0.7997(4) 0.8300(2) 0.0290(7) Uani d . 1 1 . .
C C5 0.3694(7) 0.8313(5) 0.9496(2) 0.0459(11) Uani d . 1 1 . .
H H5 0.4014 0.8757 1.0004 0.055 Uiso calc R 1 1 . .
C C6 0.3078(6) 0.6659(4) 0.8458(2) 0.0305(8) Uani d . 1 1 . .
C C7 0.2809(6) 0.5397(4) 0.7887(2) 0.0294(8) Uani d . 1 1 . .
H H7 0.2983 0.4506 0.7992 0.035 Uiso calc R 1 1 . .
C C8 0.2277(5) 0.5522(3) 0.71628(19) 0.0208(6) Uani d . 1 1 . .
C C9 0.2134(5) 0.4149(3) 0.6539(2) 0.0241(7) Uani d . 1 1 . .
C C10 0.4047(4) 0.2236(3) 0.41961(19) 0.0198(6) Uani d . 1 1 . .
C C11 0.3099(5) 0.1562(3) 0.34209(19) 0.0201(6) Uani d . 1 1 . .
C C12 0.3057(5) 0.2372(4) 0.2876(2) 0.0271(7) Uani d . 1 1 . .
H H12A 0.3482 0.3337 0.2999 0.033 Uiso calc R 1 1 . .
C C13 0.2370(5) 0.1713(4) 0.2147(2) 0.0306(8) Uani d . 1 1 . .
C C14 0.1482(8) 0.1045(6) 0.0937(3) 0.0517(12) Uani d . 1 1 . .
H H14 0.1213 0.1093 0.0434 0.062 Uiso calc R 1 1 . .
C C15 0.1772(6) 0.0235(4) 0.1942(2) 0.0312(8) Uani d . 1 1 . .
C C16 0.1771(5) -0.0567(4) 0.2494(2) 0.0285(7) Uani d . 1 1 . .
H H16 0.1342 -0.1530 0.2371 0.034 Uiso calc R 1 1 . .
C C17 0.2418(5) 0.0098(3) 0.32264(19) 0.0206(6) Uani d . 1 1 . .
C C18 0.2422(5) -0.0791(3) 0.38180(19) 0.0201(6) Uani d . 1 1 . .

loop_
_atom_site_aniso_label
_atom_site_aniso_U_11
_atom_site_aniso_U_22
_atom_site_aniso_U_33
_atom_site_aniso_U_12
_atom_site_aniso_U_13
_atom_site_aniso_U_23
Ba1 0.01885(11) 0.01795(11) 0.02441(11) -0.00112(7) -0.00104(7) 0.00554(8)
Ba2 0.01508(11) 0.01541(10) 0.02374(11) -0.00021(7) 0.00126(7) 0.00261(8)
O1 0.0343(14) 0.0228(12) 0.0336(14) -0.0030(10) 0.0009(11) 0.0118(11)
O2 0.0294(13) 0.0237(12) 0.0247(12) -0.0051(10) -0.0022(10) 0.0027(10)
O3 0.0334(15) 0.0224(12) 0.0429(16) 0.0048(10) 0.0116(12) 0.0014(11)
O4 0.0310(14) 0.0199(12) 0.0433(15) -0.0043(10) -0.0035(11) 0.0024(11)
O5 0.0296(14) 0.0170(11) 0.0360(14) 0.0010(10) -0.0055(11) 0.0032(10)
O6 0.0206(12) 0.0219(11) 0.0260(12) -0.0023(9) -0.0012(9) 0.0066(10)
O7 0.0189(12) 0.0325(13) 0.0245(12) -0.0055(10) 0.0009(9) 0.0042(10)
O8 0.0210(12) 0.0212(11) 0.0377(14) 0.0022(9) 0.0004(10) 0.0096(11)
O1w 0.250(7) 0.084(3) 0.052(3) 0.056(4) -0.013(4) 0.010(3)
O2w 0.115(7) 0.066(5) 0.070(5) 0.018(5) -0.021(5) 0.024(4)
O3w 0.222(8) 0.179(7) 0.139(6) 0.058(6) 0.037(6) 0.036(5)
O4w 0.220(9) 0.245(8) 0.216(9) 0.008(7) 0.022(7) 0.067(7)
O5w 0.049(2) 0.0500(18) 0.0395(17) 0.0039(15) 0.0036(14) 0.0080(15)
O6w 0.058(2) 0.046(2) 0.089(3) 0.0012(17) 0.014(2) 0.002(2)
N1 0.051(2) 0.0288(16) 0.0326(17) 0.0046(15) -0.0052(15) -0.0057(14)
N2 0.059(2) 0.042(2) 0.0234(16) -0.0016(17) -0.0061(15) 0.0048(15)
N3 0.039(2) 0.062(2) 0.0366(19) 0.0035(18) -0.0018(15) 0.0271(19)
N4 0.052(2) 0.061(2) 0.0265(17) 0.0011(19) -0.0085(16) 0.0065(18)
C1 0.0138(14) 0.0201(15) 0.0252(16) 0.0012(11) 0.0034(12) 0.0045(13)
C2 0.0161(15) 0.0184(14) 0.0244(16) 0.0021(11) 0.0013(12) 0.0031(13)
C3 0.0246(17) 0.0189(15) 0.0304(18) 0.0025(13) 0.0012(14) 0.0028(14)
C4 0.0298(19) 0.0263(17) 0.0259(17) 0.0017(14) -0.0002(14) -0.0044(14)
C5 0.059(3) 0.049(3) 0.0234(19) 0.002(2) -0.0075(18) -0.0030(18)
C6 0.035(2) 0.0309(18) 0.0237(17) -0.0003(15) -0.0015(14) 0.0036(15)
C7 0.037(2) 0.0222(16) 0.0284(18) 0.0018(14) -0.0023(15) 0.0061(14)
C8 0.0197(16) 0.0163(14) 0.0248(16) -0.0008(12) 0.0001(12) 0.0021(13)
C9 0.0289(18) 0.0157(14) 0.0276(17) 0.0026(13) -0.0018(13) 0.0052(13)
C10 0.0135(14) 0.0200(14) 0.0258(16) 0.0013(11) 0.0014(12) 0.0048(13)
C11 0.0155(15) 0.0179(14) 0.0272(16) 0.0033(11) 0.0017(12) 0.0051(13)
C12 0.0228(17) 0.0273(17) 0.0342(19) 0.0011(13) 0.0021(14) 0.0128(15)
C13 0.0247(18) 0.041(2) 0.0309(19) 0.0055(15) 0.0008(14) 0.0178(17)
C14 0.049(3) 0.079(4) 0.030(2) 0.004(3) -0.0050(19) 0.022(2)
C15 0.0285(19) 0.038(2) 0.0248(17) 0.0024(15) -0.0037(14) 0.0022(16)
C16 0.0274(18) 0.0265(17) 0.0292(18) 0.0013(14) -0.0015(14) 0.0019(15)
C17 0.0166(15) 0.0202(15) 0.0248(16) 0.0026(12) 0.0006(12) 0.0044(13)
C18 0.0157(15) 0.0176(14) 0.0258(16) -0.0047(11) -0.0032(12) 0.0044(13)

loop_
_atom_type_symbol
_atom_type_description
_atom_type_scat_dispersion_real
_atom_type_scat_dispersion_imag
_atom_type_scat_source
C C 0.0033 0.0016 'International Tables Vol C Tables 4.2.6.8 and 6.1.1.4'
H H 0.0000 0.0000 'International Tables Vol C Tables 4.2.6.8 and 6.1.1.4'
N N 0.0061 0.0033 'International Tables Vol C Tables 4.2.6.8 and 6.1.1.4'
O O 0.0106 0.0060 'International Tables Vol C Tables 4.2.6.8 and 6.1.1.4'
Ba Ba -0.3244 2.2819 'International Tables Vol C Tables 4.2.6.8 and 6.1.1.4'

loop_
_geom_angle_atom_site_label_1
_geom_angle_atom_site_label_2
_geom_angle_atom_site_label_3
_geom_angle_site_symmetry_1
_geom_angle_site_symmetry_3
_geom_angle
_geom_angle_publ_flag
O5 Ba1 O2 . 2_566 77.01(8) ?
O5 Ba1 O2 . . 95.97(8) ?
O2 Ba1 O2 2_566 . 64.13(8) ?
O5 Ba1 O8 . 1_565 126.34(8) ?
O2 Ba1 O8 2_566 1_565 127.94(7) ?
O2 Ba1 O8 . 1_565 136.76(7) ?
O5 Ba1 O5 . 2_666 70.23(8) ?
O2 Ba1 O5 2_566 2_666 128.53(7) ?
O2 Ba1 O5 . 2_666 80.81(8) ?
O8 Ba1 O5 1_565 2_666 103.49(7) ?
O5 Ba1 O4 . 2_566 126.10(7) ?
O2 Ba1 O4 2_566 2_566 63.11(7) ?
O2 Ba1 O4 . 2_566 97.43(8) ?
O8 Ba1 O4 1_565 2_566 66.63(7) ?
O5 Ba1 O4 2_666 2_566 163.60(7) ?
O5 Ba1 O3 . 2_666 68.84(7) ?
O2 Ba1 O3 2_566 2_666 132.66(7) ?
O2 Ba1 O3 . 2_666 148.68(8) ?
O8 Ba1 O3 1_565 2_666 60.17(7) ?
O5 Ba1 O3 2_666 2_666 68.41(8) ?
O4 Ba1 O3 2_566 2_666 113.72(8) ?
O5 Ba1 O6 . 2_666 110.03(7) ?
O2 Ba1 O6 2_566 2_666 158.74(6) ?
O2 Ba1 O6 . 2_666 94.83(7) ?
O8 Ba1 O6 1_565 2_666 64.97(7) ?
O5 Ba1 O6 2_666 2_666 44.11(6) ?
O4 Ba1 O6 2_566 2_666 120.42(7) ?
O3 Ba1 O6 2_666 2_666 67.22(7) ?
O5 Ba1 O1 . . 125.39(7) ?
O2 Ba1 O1 2_566 . 103.10(7) ?
O2 Ba1 O1 . . 43.78(6) ?
O8 Ba1 O1 1_565 . 97.04(7) ?
O5 Ba1 O1 2_666 . 68.40(7) ?
O4 Ba1 O1 2_566 . 98.98(7) ?
O3 Ba1 O1 2_666 . 123.17(7) ?
O6 Ba1 O1 2_666 . 56.15(6) ?
O1 Ba2 O7 1_545 2_556 76.72(8) ?
O1 Ba2 O7 1_545 . 80.25(8) ?
O7 Ba2 O7 2_556 . 67.32(8) ?
O1 Ba2 O6 1_545 . 125.88(8) ?
O7 Ba2 O6 2_556 . 116.89(7) ?
O7 Ba2 O6 . . 62.22(7) ?
O1 Ba2 O8 1_545 2_656 113.68(8) ?
O7 Ba2 O8 2_556 2_656 163.12(8) ?
O7 Ba2 O8 . 2_656 126.06(7) ?
O6 Ba2 O8 . 2_656 68.87(7) ?
O1 Ba2 O5w 1_545 . 87.21(9) ?
O7 Ba2 O5w 2_556 . 106.45(9) ?
O7 Ba2 O5w . . 166.97(8) ?
O6 Ba2 O5w . . 129.48(9) ?
O8 Ba2 O5w 2_656 . 62.57(9) ?
O1 Ba2 O3 1_545 . 159.72(8) ?
O7 Ba2 O3 2_556 . 104.58(8) ?
O7 Ba2 O3 . . 119.27(8) ?
O6 Ba2 O3 . . 72.16(7) ?
O8 Ba2 O3 2_656 . 60.90(8) ?
O5w Ba2 O3 . . 72.92(9) ?
O1 Ba2 O4 1_545 . 124.90(8) ?
O7 Ba2 O4 2_556 . 63.37(7) ?
O7 Ba2 O4 . . 113.76(8) ?
O6 Ba2 O4 . . 106.09(7) ?
O8 Ba2 O4 2_656 . 100.03(7) ?
O5w Ba2 O4 . . 70.81(9) ?
O3 Ba2 O4 . . 44.87(7) ?
O1 Ba2 O6 1_545 2_656 61.79(7) ?
O7 Ba2 O6 2_556 2_656 129.53(7) ?
O7 Ba2 O6 . 2_656 77.96(7) ?
O6 Ba2 O6 . 2_656 72.75(7) ?
O8 Ba2 O6 2_656 2_656 66.84(7) ?
O5w Ba2 O6 . 2_656 99.26(8) ?
O3 Ba2 O6 . 2_656 124.42(7) ?
O4 Ba2 O6 . 2_656 166.54(7) ?
C1 O1 Ba2 . 1_565 171.4(2) ?
C1 O1 Ba1 . . 82.76(19) ?
Ba2 O1 Ba1 1_565 . 104.56(8) ?
C1 O2 Ba1 . 2_566 147.4(2) ?
C1 O2 Ba1 . . 95.42(19) ?
Ba1 O2 Ba1 2_566 . 115.87(8) ?
C9 O3 Ba2 . . 95.3(2) ?
C9 O3 Ba1 . 2_666 163.6(2) ?
Ba2 O3 Ba1 . 2_666 100.86(8) ?
C9 O4 Ba2 . . 92.3(2) ?
C9 O4 Ba1 . 2_566 118.6(2) ?
Ba2 O4 Ba1 . 2_566 114.25(9) ?
C10 O5 Ba1 . . 145.3(2) ?
C10 O5 Ba1 . 2_666 100.8(2) ?
Ba1 O5 Ba1 . 2_666 109.77(8) ?
C10 O6 Ba2 . . 124.7(2) ?
C10 O6 Ba2 . 2_656 125.3(2) ?
Ba2 O6 Ba2 . 2_656 107.25(7) ?
C10 O6 Ba1 . 2_666 88.47(18) ?
Ba2 O6 Ba1 . 2_666 99.88(7) ?
Ba2 O6 Ba1 2_656 2_666 99.38(7) ?
C18 O7 Ba2 . 2_556 125.1(2) ?
C18 O7 Ba2 . . 121.1(2) ?
Ba2 O7 Ba2 2_556 . 112.68(8) ?
C18 O8 Ba1 . 1_545 113.3(2) ?
C18 O8 Ba2 . 2_656 112.42(19) ?
Ba1 O8 Ba2 1_545 2_656 106.20(8) ?
H11 O1w H12 . . 110.0 ?
O2w O2w H21 2_667 . 66.4 ?
O2w O2w H22 2_667 . 51.6 ?
H21 O2w H22 . . 109.5 ?
H31 O3w H32 . . 110.7 ?
H41 O4w H42 . . 112.7 ?
Ba2 O5w H51 . . 109.4 ?
Ba2 O5w H52 . . 109.5 ?
H51 O5w H52 . . 109.5 ?
H61 O6w H62 . . 107.7 ?
C5 N1 C4 . . 105.7(4) ?
C5 N1 H1 . . 127.1 ?
C4 N1 H1 . . 127.1 ?
C5 N2 C6 . . 105.2(4) ?
C14 N3 C13 . . 106.3(4) ?
C14 N4 C15 . . 105.0(4) ?
C14 N4 H4 . . 127.5 ?
C15 N4 H4 . . 127.5 ?
O1 C1 O2 . . 122.6(3) ?
O1 C1 C2 . . 119.2(3) ?
O2 C1 C2 . . 118.2(3) ?
C3 C2 C8 . . 120.4(3) ?
C3 C2 C1 . . 118.9(3) ?
C8 C2 C1 . . 120.7(3) ?
C4 C3 C2 . . 118.0(3) ?
C4 C3 H3A . . 121.0 ?
C2 C3 H3A . . 121.0 ?
C3 C4 N1 . . 131.1(4) ?
C3 C4 C6 . . 121.1(3) ?
N1 C4 C6 . . 107.7(3) ?
N1 C5 N2 . . 113.9(4) ?
N1 C5 H5 . . 123.1 ?
N2 C5 H5 . . 123.1 ?
N2 C6 C4 . . 107.4(3) ?
N2 C6 C7 . . 131.1(4) ?
C4 C6 C7 . . 121.4(3) ?
C8 C7 C6 . . 117.6(3) ?
C8 C7 H7 . . 121.2 ?
C6 C7 H7 . . 121.2 ?
C7 C8 C2 . . 121.4(3) ?
C7 C8 C9 . . 116.6(3) ?
C2 C8 C9 . . 121.9(3) ?
O3 C9 O4 . . 123.7(3) ?
O3 C9 C8 . . 118.1(3) ?
O4 C9 C8 . . 118.0(3) ?
O5 C10 O6 . . 123.3(3) ?
O5 C10 C11 . . 118.2(3) ?
O6 C10 C11 . . 118.4(3) ?
O5 C10 Ba1 . 2_666 57.20(18) ?
O6 C10 Ba1 . 2_666 68.83(18) ?
C11 C10 Ba1 . 2_666 159.4(2) ?
C12 C11 C17 . . 120.1(3) ?
C12 C11 C10 . . 118.3(3) ?
C17 C11 C10 . . 121.3(3) ?
C13 C12 C11 . . 118.3(3) ?
C13 C12 H12A . . 120.9 ?
C11 C12 H12A . . 120.9 ?
C12 C13 N3 . . 133.1(4) ?
C12 C13 C15 . . 121.7(3) ?
N3 C13 C15 . . 105.1(4) ?
N4 C14 N3 . . 114.6(4) ?
N4 C14 H14 . . 122.7 ?
N3 C14 H14 . . 122.7 ?
N4 C15 C16 . . 131.3(4) ?
N4 C15 C13 . . 108.9(4) ?
C16 C15 C13 . . 119.9(3) ?
C17 C16 C15 . . 118.4(3) ?
C17 C16 H16 . . 120.8 ?
C15 C16 H16 . . 120.8 ?
C16 C17 C11 . . 121.5(3) ?
C16 C17 C18 . . 117.8(3) ?
C11 C17 C18 . . 120.7(3) ?
O7 C18 O8 . . 123.6(3) ?
O7 C18 C17 . . 120.6(3) ?
O8 C18 C17 . . 115.8(3) ?

loop_
_geom_bond_atom_site_label_1
_geom_bond_atom_site_label_2
_geom_bond_site_symmetry_2
_geom_bond_distance
_geom_bond_publ_flag
Ba1 O1 . 3.080(3) ?
Ba1 O2 . 2.795(2) ?
Ba1 O2 2_566 2.769(2) ?
Ba1 O3 2_666 2.940(3) ?
Ba1 O4 2_566 2.936(3) ?
Ba1 O5 . 2.711(2) ?
Ba1 O5 2_666 2.816(3) ?
Ba1 O6 2_666 3.069(2) ?
Ba1 O8 1_565 2.795(2) ?
Ba2 O1 1_545 2.695(2) ?
Ba2 O3 . 2.871(3) ?
Ba2 O4 . 2.923(3) ?
Ba2 O6 . 2.778(2) ?
Ba2 O6 2_656 2.928(2) ?
Ba2 O7 2_556 2.700(2) ?
Ba2 O7 . 2.751(2) ?
Ba2 O8 2_656 2.806(2) ?
Ba2 O5w . 2.836(3) ?
O1 C1 . 1.249(4) ?
O1 Ba2 1_565 2.695(2) ?
O2 C1 . 1.266(4) ?
O2 Ba1 2_566 2.769(2) ?
O3 C9 . 1.242(4) ?
O3 Ba1 2_666 2.940(3) ?
O4 C9 . 1.266(4) ?
O4 Ba1 2_566 2.936(3) ?
O5 C10 . 1.255(4) ?
O5 Ba1 2_666 2.816(3) ?
O6 C10 . 1.270(4) ?
O6 Ba2 2_656 2.928(2) ?
O6 Ba1 2_666 3.069(2) ?
O7 C18 . 1.254(4) ?
O7 Ba2 2_556 2.700(2) ?
O8 C18 . 1.259(4) ?
O8 Ba1 1_545 2.795(2) ?
O8 Ba2 2_656 2.806(2) ?
O1w H11 . 0.8400 ?
O1w H12 . 0.8400 ?
O2w O2w 2_667 1.613(18) ?
O2w H21 . 0.8400 ?
O2w H22 . 0.8400 ?
O3w H31 . 0.8400 ?
O3w H32 . 0.8400 ?
O4w H41 . 0.8401 ?
O4w H42 . 0.8400 ?
O5w H51 . 0.8401 ?
O5w H52 . 0.8400 ?
O6w H61 . 0.8401 ?
O6w H62 . 0.8400 ?
N1 C5 . 1.318(6) ?
N1 C4 . 1.389(5) ?
N1 H1 . 0.8800 ?
N2 C5 . 1.343(6) ?
N2 C6 . 1.389(5) ?
N3 C14 . 1.342(7) ?
N3 C13 . 1.387(5) ?
N4 C14 . 1.304(7) ?
N4 C15 . 1.386(5) ?
N4 H4 . 0.8800 ?
C1 C2 . 1.498(5) ?
C2 C3 . 1.390(5) ?
C2 C8 . 1.419(4) ?
C3 C4 . 1.389(5) ?
C3 H3A . 0.9300 ?
C4 C6 . 1.392(5) ?
C5 H5 . 0.9300 ?
C6 C7 . 1.398(5) ?
C7 C8 . 1.376(5) ?
C7 H7 . 0.9300 ?
C8 C9 . 1.521(5) ?
C10 C11 . 1.509(5) ?
C10 Ba1 2_666 3.290(3) ?
C11 C12 . 1.384(5) ?
C11 C17 . 1.419(4) ?
C12 C13 . 1.377(5) ?
C12 H12A . 0.9300 ?
C13 C15 . 1.417(6) ?
C14 H14 . 0.9300 ?
C15 C16 . 1.388(6) ?
C16 C17 . 1.377(5) ?
C16 H16 . 0.9300 ?
C17 C18 . 1.510(4) ?

loop_
_geom_hbond_atom_site_label_D
_geom_hbond_atom_site_label_H
_geom_hbond_atom_site_label_A
_geom_hbond_site_symmetry_A
_geom_hbond_distance_DH
_geom_hbond_distance_HA
_geom_hbond_distance_DA
_geom_hbond_angle_DHA
_geom_hbond_publ_flag
O1w H11 O4w 2_566 0.84 1.66 2.490(10) 170 yes
O1w H12 O2w 2_677 0.84 1.88 2.600(10) 143 yes
O2w H21 N2 . 0.84 2.00 2.830(10) 168 yes
O2w H22 N2 2_667 0.84 2.28 2.830(10) 124 yes
O3w H31 N3 . 0.84 2.34 2.950(10) 129 yes
O3w H32 O6w 1_565 0.84 1.85 2.680(10) 174 yes
O4w H41 O3w 1_545 0.84 2.03 2.84(2) 161 yes
O5w H51 O1w 1_545 0.84 2.31 2.750(10) 113 yes
O6w H61 O4 2_556 0.84 1.99 2.760(10) 152 yes
O6w H62 O8 . 0.84 2.09 2.860(10) 152 yes
N1 H1 O1w . 0.88 1.93 2.800(10) 168 yes
N4 H4 O4w . 0.88 1.99 2.860(10) 167 yes

loop_
_geom_torsion_atom_site_label_1
_geom_torsion_atom_site_label_2
_geom_torsion_atom_site_label_3
_geom_torsion_atom_site_label_4
_geom_torsion_site_symmetry_1
_geom_torsion_site_symmetry_2
_geom_torsion_site_symmetry_3
_geom_torsion_site_symmetry_4
_geom_torsion
_geom_torsion_publ_flag
O5 Ba1 O1 C1 . . . . -35.8(2) ?
O2 Ba1 O1 C1 2_566 . . . 47.5(2) ?
O2 Ba1 O1 C1 . . . . 20.40(18) ?
O8 Ba1 O1 C1 1_565 . . . 179.1(2) ?
O5 Ba1 O1 C1 2_666 . . . -79.1(2) ?
O4 Ba1 O1 C1 2_566 . . . 111.8(2) ?
O3 Ba1 O1 C1 2_666 . . . -122.06(19) ?
O6 Ba1 O1 C1 2_666 . . . -127.5(2) ?
O5 Ba1 O1 Ba2 . . . 1_565 139.56(8) ?
O2 Ba1 O1 Ba2 2_566 . . 1_565 -137.20(9) ?
O2 Ba1 O1 Ba2 . . . 1_565 -164.28(15) ?
O8 Ba1 O1 Ba2 1_565 . . 1_565 -5.53(9) ?
O5 Ba1 O1 Ba2 2_666 . . 1_565 96.23(9) ?
O4 Ba1 O1 Ba2 2_566 . . 1_565 -72.88(9) ?
O3 Ba1 O1 Ba2 2_666 . . 1_565 53.27(12) ?
O6 Ba1 O1 Ba2 2_666 . . 1_565 47.87(8) ?
O5 Ba1 O2 C1 . . . . 117.0(2) ?
O2 Ba1 O2 C1 2_566 . . . -170.5(3) ?
O8 Ba1 O2 C1 1_565 . . . -51.7(2) ?
O5 Ba1 O2 C1 2_666 . . . 48.2(2) ?
O4 Ba1 O2 C1 2_566 . . . -115.3(2) ?
O3 Ba1 O2 C1 2_666 . . . 58.8(3) ?
O6 Ba1 O2 C1 2_666 . . . 6.3(2) ?
O1 Ba1 O2 C1 . . . . -20.05(18) ?
O5 Ba1 O2 Ba1 . . . 2_566 -72.43(10) ?
O2 Ba1 O2 Ba1 2_566 . . 2_566 0.0 ?
O8 Ba1 O2 Ba1 1_565 . . 2_566 118.81(11) ?
O5 Ba1 O2 Ba1 2_666 . . 2_566 -141.24(11) ?
O4 Ba1 O2 Ba1 2_566 . . 2_566 55.24(10) ?
O3 Ba1 O2 Ba1 2_666 . . 2_566 -130.67(12) ?
O6 Ba1 O2 Ba1 2_666 . . 2_566 176.81(9) ?
O1 Ba1 O2 Ba1 . . . 2_566 150.49(16) ?
O1 Ba2 O3 C9 1_545 . . . -57.0(4) ?
O7 Ba2 O3 C9 2_556 . . . 34.1(2) ?
O7 Ba2 O3 C9 . . . . 106.0(2) ?
O6 Ba2 O3 C9 . . . . 148.1(2) ?
O8 Ba2 O3 C9 2_656 . . . -136.6(2) ?
O5w Ba2 O3 C9 . . . . -69.0(2) ?
O4 Ba2 O3 C9 . . . . 10.7(2) ?
O6 Ba2 O3 C9 2_656 . . . -158.6(2) ?
O1 Ba2 O3 Ba1 1_545 . . 2_666 120.0(2) ?
O7 Ba2 O3 Ba1 2_556 . . 2_666 -148.87(8) ?
O7 Ba2 O3 Ba1 . . . 2_666 -76.98(10) ?
O6 Ba2 O3 Ba1 . . . 2_666 -34.84(8) ?
O8 Ba2 O3 Ba1 2_656 . . 2_666 40.43(8) ?
O5w Ba2 O3 Ba1 . . . 2_666 108.05(11) ?
O4 Ba2 O3 Ba1 . . . 2_666 -172.25(15) ?
O6 Ba2 O3 Ba1 2_656 . . 2_666 18.42(12) ?
O1 Ba2 O4 C9 1_545 . . . 146.5(2) ?
O7 Ba2 O4 C9 2_556 . . . -165.0(2) ?
O7 Ba2 O4 C9 . . . . -118.8(2) ?
O6 Ba2 O4 C9 . . . . -52.6(2) ?
O8 Ba2 O4 C9 2_656 . . . 18.2(2) ?
O5w Ba2 O4 C9 . . . . 74.3(2) ?
O3 Ba2 O4 C9 . . . . -10.4(2) ?
O6 Ba2 O4 C9 2_656 . . . 30.6(4) ?
O1 Ba2 O4 Ba1 1_545 . . 2_566 -90.55(11) ?
O7 Ba2 O4 Ba1 2_556 . . 2_566 -42.08(8) ?
O7 Ba2 O4 Ba1 . . . 2_566 4.13(11) ?
O6 Ba2 O4 Ba1 . . . 2_566 70.37(10) ?
O8 Ba2 O4 Ba1 2_656 . . 2_566 141.10(9) ?
O5w Ba2 O4 Ba1 . . . 2_566 -162.74(12) ?
O3 Ba2 O4 Ba1 . . . 2_566 112.48(14) ?
O6 Ba2 O4 Ba1 2_656 . . 2_566 153.5(2) ?
O2 Ba1 O5 C10 2_566 . . . 10.7(4) ?
O2 Ba1 O5 C10 . . . . 72.3(4) ?
O8 Ba1 O5 C10 1_565 . . . -117.2(4) ?
O5 Ba1 O5 C10 2_666 . . . 150.3(5) ?
O4 Ba1 O5 C10 2_566 . . . -31.4(4) ?
O3 Ba1 O5 C10 2_666 . . . -136.0(4) ?
O6 Ba1 O5 C10 2_666 . . . 169.7(4) ?
O1 Ba1 O5 C10 . . . . 107.6(4) ?
O2 Ba1 O5 Ba1 2_566 . . 2_666 -139.66(10) ?
O2 Ba1 O5 Ba1 . . . 2_666 -77.98(9) ?
O8 Ba1 O5 Ba1 1_565 . . 2_666 92.48(11) ?
O5 Ba1 O5 Ba1 2_666 . . 2_666 0.0 ?
O4 Ba1 O5 Ba1 2_566 . . 2_666 178.30(8) ?
O3 Ba1 O5 Ba1 2_666 . . 2_666 73.73(10) ?
O6 Ba1 O5 Ba1 2_666 . . 2_666 19.40(11) ?
O1 Ba1 O5 Ba1 . . . 2_666 -42.68(12) ?
O1 Ba2 O6 C10 1_545 . . . 128.5(2) ?
O7 Ba2 O6 C10 2_556 . . . 35.7(3) ?
O7 Ba2 O6 C10 . . . . 76.6(2) ?
O8 Ba2 O6 C10 2_656 . . . -126.9(3) ?
O5w Ba2 O6 C10 . . . . -110.3(3) ?
O3 Ba2 O6 C10 . . . . -62.0(2) ?
O4 Ba2 O6 C10 . . . . -32.2(3) ?
O6 Ba2 O6 C10 2_656 . . . 161.8(3) ?
O1 Ba2 O6 Ba2 1_545 . . 2_656 -33.33(12) ?
O7 Ba2 O6 Ba2 2_556 . . 2_656 -126.14(8) ?
O7 Ba2 O6 Ba2 . . . 2_656 -85.22(9) ?
O8 Ba2 O6 Ba2 2_656 . . 2_656 71.25(8) ?
O5w Ba2 O6 Ba2 . . . 2_656 87.86(12) ?
O3 Ba2 O6 Ba2 . . . 2_656 136.20(10) ?
O4 Ba2 O6 Ba2 . . . 2_656 165.99(7) ?
O6 Ba2 O6 Ba2 2_656 . . 2_656 0.0 ?
O1 Ba2 O6 Ba1 1_545 . . 2_666 -136.47(8) ?
O7 Ba2 O6 Ba1 2_556 . . 2_666 130.72(7) ?
O7 Ba2 O6 Ba1 . . . 2_666 171.65(10) ?
O8 Ba2 O6 Ba1 2_656 . . 2_666 -31.89(7) ?
O5w Ba2 O6 Ba1 . . . 2_666 -15.28(13) ?
O3 Ba2 O6 Ba1 . . . 2_666 33.06(8) ?
O4 Ba2 O6 Ba1 . . . 2_666 62.86(8) ?
O6 Ba2 O6 Ba1 2_656 . . 2_666 -103.13(9) ?
O1 Ba2 O7 C18 1_545 . . . -111.8(3) ?
O7 Ba2 O7 C18 2_556 . . . 168.6(3) ?
O6 Ba2 O7 C18 . . . . 27.9(2) ?
O8 Ba2 O7 C18 2_656 . . . 0.5(3) ?
O5w Ba2 O7 C18 . . . . -127.7(4) ?
O3 Ba2 O7 C18 . . . . 74.1(3) ?
O4 Ba2 O7 C18 . . . . 124.3(2) ?
O6 Ba2 O7 C18 2_656 . . . -48.8(2) ?
O1 Ba2 O7 Ba2 1_545 . . 2_556 79.59(10) ?
O7 Ba2 O7 Ba2 2_556 . . 2_556 0.0 ?
O6 Ba2 O7 Ba2 . . . 2_556 -140.71(12) ?
O8 Ba2 O7 Ba2 2_656 . . 2_556 -168.15(7) ?
O5w Ba2 O7 Ba2 . . . 2_556 63.6(4) ?
O3 Ba2 O7 Ba2 . . . 2_556 -94.51(10) ?
O4 Ba2 O7 Ba2 . . . 2_556 -44.37(11) ?
O6 Ba2 O7 Ba2 2_656 . . 2_556 142.60(10) ?
Ba1 O1 C1 O2 . . . . -39.2(3) ?
Ba1 O1 C1 C2 . . . . 138.9(3) ?
Ba1 O2 C1 O1 2_566 . . . -120.1(4) ?
Ba1 O2 C1 O1 . . . . 44.0(3) ?
Ba1 O2 C1 C2 2_566 . . . 61.8(5) ?
Ba1 O2 C1 C2 . . . . -134.1(2) ?
O1 C1 C2 C3 . . . . 22.3(5) ?
O2 C1 C2 C3 . . . . -159.5(3) ?
O1 C1 C2 C8 . . . . -156.5(3) ?
O2 C1 C2 C8 . . . . 21.7(5) ?
C8 C2 C3 C4 . . . . -2.7(5) ?
C1 C2 C3 C4 . . . . 178.5(3) ?
C2 C3 C4 N1 . . . . -179.8(4) ?
C2 C3 C4 C6 . . . . 0.2(6) ?
C5 N1 C4 C3 . . . . 179.1(4) ?
C5 N1 C4 C6 . . . . -0.9(5) ?
C4 N1 C5 N2 . . . . 0.8(6) ?
C6 N2 C5 N1 . . . . -0.4(6) ?
C5 N2 C6 C4 . . . . -0.3(5) ?
C5 N2 C6 C7 . . . . 178.3(5) ?
C3 C4 C6 N2 . . . . -179.3(4) ?
N1 C4 C6 N2 . . . . 0.7(5) ?
C3 C4 C6 C7 . . . . 2.0(6) ?
N1 C4 C6 C7 . . . . -178.0(4) ?
N2 C6 C7 C8 . . . . -179.9(4) ?
C4 C6 C7 C8 . . . . -1.5(6) ?
C6 C7 C8 C2 . . . . -1.1(5) ?
C6 C7 C8 C9 . . . . 175.7(3) ?
C3 C2 C8 C7 . . . . 3.2(5) ?
C1 C2 C8 C7 . . . . -178.0(3) ?
C3 C2 C8 C9 . . . . -173.4(3) ?
C1 C2 C8 C9 . . . . 5.4(5) ?
Ba2 O3 C9 O4 . . . . -21.3(4) ?
Ba1 O3 C9 O4 2_666 . . . 169.0(7) ?
Ba2 O3 C9 C8 . . . . 152.6(3) ?
Ba1 O3 C9 C8 2_666 . . . -17.2(11) ?
Ba2 O4 C9 O3 . . . . 20.8(4) ?
Ba1 O4 C9 O3 2_566 . . . -98.5(4) ?
Ba2 O4 C9 C8 . . . . -153.0(3) ?
Ba1 O4 C9 C8 2_566 . . . 87.6(3) ?
C7 C8 C9 O3 . . . . -91.7(4) ?
C2 C8 C9 O3 . . . . 85.1(4) ?
C7 C8 C9 O4 . . . . 82.5(4) ?
C2 C8 C9 O4 . . . . -100.7(4) ?
Ba1 O5 C10 O6 . . . . -131.3(3) ?
Ba1 O5 C10 O6 2_666 . . . 20.4(4) ?
Ba1 O5 C10 C11 . . . . 51.7(5) ?
Ba1 O5 C10 C11 2_666 . . . -156.6(2) ?
Ba1 O5 C10 Ba1 . . . 2_666 -151.7(4) ?
Ba2 O6 C10 O5 . . . . 82.7(4) ?
Ba2 O6 C10 O5 2_656 . . . -118.7(3) ?
Ba1 O6 C10 O5 2_666 . . . -18.3(3) ?
Ba2 O6 C10 C11 . . . . -100.4(3) ?
Ba2 O6 C10 C11 2_656 . . . 58.2(3) ?
Ba1 O6 C10 C11 2_666 . . . 158.7(3) ?
Ba2 O6 C10 Ba1 . . . 2_666 100.96(18) ?
Ba2 O6 C10 Ba1 2_656 . . 2_666 -100.42(18) ?
O5 C10 C11 C12 . . . . 17.9(5) ?
O6 C10 C11 C12 . . . . -159.2(3) ?
Ba1 C10 C11 C12 2_666 . . . -53.5(7) ?
O5 C10 C11 C17 . . . . -167.7(3) ?
O6 C10 C11 C17 . . . . 15.2(5) ?
Ba1 C10 C11 C17 2_666 . . . 121.0(5) ?
C17 C11 C12 C13 . . . . -1.0(5) ?
C10 C11 C12 C13 . . . . 173.5(3) ?
C11 C12 C13 N3 . . . . -179.2(4) ?
C11 C12 C13 C15 . . . . -2.0(6) ?
C14 N3 C13 C12 . . . . 177.3(5) ?
C14 N3 C13 C15 . . . . -0.2(5) ?
C15 N4 C14 N3 . . . . 0.6(6) ?
C13 N3 C14 N4 . . . . -0.2(6) ?
C14 N4 C15 C16 . . . . 178.2(5) ?
C14 N4 C15 C13 . . . . -0.7(5) ?
C12 C13 C15 N4 . . . . -177.3(4) ?
N3 C13 C15 N4 . . . . 0.6(5) ?
C12 C13 C15 C16 . . . . 3.6(6) ?
N3 C13 C15 C16 . . . . -178.5(4) ?
N4 C15 C16 C17 . . . . 179.1(4) ?
C13 C15 C16 C17 . . . . -2.1(6) ?
C15 C16 C17 C11 . . . . -0.8(5) ?
C15 C16 C17 C18 . . . . -179.5(3) ?
C12 C11 C17 C16 . . . . 2.4(5) ?
C10 C11 C17 C16 . . . . -171.9(3) ?
C12 C11 C17 C18 . . . . -178.9(3) ?
C10 C11 C17 C18 . . . . 6.8(5) ?
Ba2 O7 C18 O8 2_556 . . . -115.8(3) ?
Ba2 O7 C18 O8 . . . . 77.0(4) ?
Ba2 O7 C18 C17 2_556 . . . 61.7(4) ?
Ba2 O7 C18 C17 . . . . -105.5(3) ?
Ba1 O8 C18 O7 1_545 . . . 17.2(4) ?
Ba2 O8 C18 O7 2_656 . . . -103.3(3) ?
Ba1 O8 C18 C17 1_545 . . . -160.4(2) ?
Ba2 O8 C18 C17 2_656 . . . 79.1(3) ?
C16 C17 C18 O7 . . . . -112.0(4) ?
C11 C17 C18 O7 . . . . 69.3(4) ?
C16 C17 C18 O8 . . . . 65.7(4) ?
C11 C17 C18 O8 . . . . -113.0(3) ?
